data_7041776
loop_
_publ_author_name
'Horstmann, Jan'
'Niemann, Mark'
'Berthold, Katar\'ina'
'Mix, Andreas'
'Neumann, Beate'
'Stammler, Hans-Georg'
'Mitzel, Norbert W.'

_publ_section_title
;
 Fluoride complexation by bidentate silicon Lewis acids.
;
_journal_issue 6
_journal_name_full 'Dalton transactions (Cambridge, England : 2003)'
_journal_page_first 1898
_journal_page_last 1913
_journal_paper_doi 10.1039/c6dt04608h
_journal_volume 46
_journal_year 2017
_chemical_formula_moiety 'C16 H12 Si'
_chemical_formula_sum 'C16 H12 Si'
_chemical_formula_weight 232.35
_chemical_name_systematic
;
 ?
;
_space_group_crystal_system monoclinic
_space_group_IT_number 14
_space_group_name_Hall '-P 2ybc'
_space_group_name_H-M_alt 'P 1 21/c 1'
_symmetry_space_group_name_Hall '-P 2ybc'
_symmetry_space_group_name_H-M 'P 1 21/c 1'
_atom_sites_solution_hydrogens geom
_atom_sites_solution_primary iterative
_audit_creation_date 2014-05-05
_audit_creation_method
;
  Olex2 1.2-ac2
  (compiled 2012.03.27 svn.r2268, GUI svn.r4156)
;
_audit_update_record
;
2016-12-01 deposited with the CCDC.
2017-01-12 downloaded from the CCDC.
;
_cell_angle_alpha 90
_cell_angle_beta 101.1855(13)
_cell_angle_gamma 90
_cell_formula_units_Z 4
_cell_length_a 9.06686(12)
_cell_length_b 7.54672(9)
_cell_length_c 19.5187(2)
_cell_measurement_reflns_used 43071
_cell_measurement_temperature 100.0(1)
_cell_measurement_theta_max 32.5710
_cell_measurement_theta_min 2.8060
_cell_volume 1310.20(3)
_computing_cell_refinement
;
CrysAlisPro, Agilent Technologies,
Version 1.171.37.33 (release 27-03-2014 CrysAlis171 .NET)
(compiled Mar 27 2014,17:12:48)
;
_computing_data_collection
;
CrysAlisPro, Agilent Technologies,
Version 1.171.37.33 (release 27-03-2014 CrysAlis171 .NET)
(compiled Mar 27 2014,17:12:48)
;
_computing_data_reduction
;
CrysAlisPro, Agilent Technologies,
Version 1.171.37.33 (release 27-03-2014 CrysAlis171 .NET)
(compiled Mar 27 2014,17:12:48)
;
_computing_molecular_graphics
;
O. V. Dolomanov, L. J. Bourhis, R. J. Gildea, J. A. K. Howard and H. Puschmann,
OLEX2: a complete structure solution, refinement and analysis program.
J. Appl. Cryst. (2009). 42, 339-341.
;
_computing_publication_material
;
O. V. Dolomanov, L. J. Bourhis, R. J. Gildea, J. A. K. Howard and H. Puschmann,
OLEX2: a complete structure solution, refinement and analysis program.
J. Appl. Cryst. (2009). 42, 339-341.
;
_computing_structure_refinement
;
SHELXL, G.M. Sheldrick, Acta Cryst.
(2008). A64, 112-122
;
_computing_structure_solution 'J. Appl. Cryst. (2007) 40, 786-790'
_diffrn_ambient_temperature 100.0(1)
_diffrn_detector 'CCD plate'
_diffrn_detector_area_resol_mean 5.3114
_diffrn_detector_type Atlas
_diffrn_measured_fraction_theta_full 0.9986
_diffrn_measured_fraction_theta_max 0.9766
_diffrn_measurement_details
;
#__ type_ start__ end____ width___ exp.time_
  1 omega  -74.00  -27.00   1.0000   16.0000
omega____ theta____ kappa____ phi______ frames
    -      -16.7672  130.0000  142.9169 47

#__ type_ start__ end____ width___ exp.time_
  2 omega  -90.00  -38.00   1.0000   16.0000
omega____ theta____ kappa____ phi______ frames
    -      -16.7672  153.0000 -143.5500 52

#__ type_ start__ end____ width___ exp.time_
  3 omega  -71.00  -23.00   1.0000   16.0000
omega____ theta____ kappa____ phi______ frames
    -      -16.7672  125.0000   14.0144 48

#__ type_ start__ end____ width___ exp.time_
  4 omega  -51.00   43.00   1.0000   16.0000
omega____ theta____ kappa____ phi______ frames
    -       17.3922  -57.0000    0.0000 94

#__ type_ start__ end____ width___ exp.time_
  5 omega  -51.00   43.00   1.0000   16.0000
omega____ theta____ kappa____ phi______ frames
    -       17.3922  -57.0000 -150.0000 94

#__ type_ start__ end____ width___ exp.time_
  6 omega   35.00  101.00   1.0000   16.0000
omega____ theta____ kappa____ phi______ frames
    -       17.3922  178.0000   30.0000 66

#__ type_ start__ end____ width___ exp.time_
  7 omega   -8.00   86.00   1.0000   16.0000
omega____ theta____ kappa____ phi______ frames
    -       17.3922   57.0000  150.0000 94

#__ type_ start__ end____ width___ exp.time_
  8 omega  -54.00   48.00   1.0000   16.0000
omega____ theta____ kappa____ phi______ frames
    -       17.3922  -77.0000  120.0000 102

#__ type_ start__ end____ width___ exp.time_
  9 omega   -8.00   86.00   1.0000   16.0000
omega____ theta____ kappa____ phi______ frames
    -       17.3922   57.0000  -90.0000 94

#__ type_ start__ end____ width___ exp.time_
 10 omega  -13.00   89.00   1.0000   16.0000
omega____ theta____ kappa____ phi______ frames
    -       17.3922   77.0000    0.0000 102

#__ type_ start__ end____ width___ exp.time_
 11 omega  -71.00  -23.00   1.0000   16.0000
omega____ theta____ kappa____ phi______ frames
    -      -16.7672  125.0000  -23.7215 48

#__ type_ start__ end____ width___ exp.time_
 12 omega  -90.00  -38.00   1.0000   16.0000
omega____ theta____ kappa____ phi______ frames
    -      -16.7672  153.0000   85.0506 52

#__ type_ start__ end____ width___ exp.time_
 13 omega  -90.00  -38.00   1.0000   16.0000
omega____ theta____ kappa____ phi______ frames
    -      -16.7672  153.0000  -75.8600 52

#__ type_ start__ end____ width___ exp.time_
 14 omega  -75.00  -27.00   1.0000   16.0000
omega____ theta____ kappa____ phi______ frames
    -      -16.7672  131.0000  175.8677 48

#__ type_ start__ end____ width___ exp.time_
 15 omega  -94.00   17.00   1.0000   16.0000
omega____ theta____ kappa____ phi______ frames
    -      -16.7672  -19.0000  -60.0000 111

#__ type_ start__ end____ width___ exp.time_
 16 omega   35.00  101.00   1.0000   16.0000
omega____ theta____ kappa____ phi______ frames
    -       17.3922  178.0000   90.0000 66

#__ type_ start__ end____ width___ exp.time_
 17 omega   -8.00   86.00   1.0000   16.0000
omega____ theta____ kappa____ phi______ frames
    -       17.3922   57.0000 -180.0000 94

#__ type_ start__ end____ width___ exp.time_
 18 omega   -3.00   89.00   1.0000   16.0000
omega____ theta____ kappa____ phi______ frames
    -       17.3922   37.0000   60.0000 92

#__ type_ start__ end____ width___ exp.time_
 19 omega  -37.00   54.00   1.0000   16.0000
omega____ theta____ kappa____ phi______ frames
    -      -16.7672   37.0000  150.0000 91

#__ type_ start__ end____ width___ exp.time_
 20 omega  -47.00   55.00   1.0000   16.0000
omega____ theta____ kappa____ phi______ frames
    -      -16.7672   77.0000   60.0000 102

#__ type_ start__ end____ width___ exp.time_
 21 omega  -68.00  103.00   1.0000   16.0000
omega____ theta____ kappa____ phi______ frames
    -       17.3922    0.0000 -180.0000 171

#__ type_ start__ end____ width___ exp.time_
 22 omega  -68.00   51.00   1.0000   16.0000
omega____ theta____ kappa____ phi______ frames
    -       17.3922    0.0000 -150.0000 119

#__ type_ start__ end____ width___ exp.time_
 23 omega  -20.00   56.00   1.0000   16.0000
omega____ theta____ kappa____ phi______ frames
    -       17.3922  -99.0000 -150.0000 76
;
_diffrn_measurement_device 'four-circle diffractometer'
_diffrn_measurement_device_type 'SuperNova, Dual, Cu at zero, Atlas'
_diffrn_measurement_method '\w scans'
_diffrn_orient_matrix_UB_11 -0.0612491000
_diffrn_orient_matrix_UB_12 0.0128070000
_diffrn_orient_matrix_UB_13 0.0172186000
_diffrn_orient_matrix_UB_21 0.0286178000
_diffrn_orient_matrix_UB_22 -0.0674458000
_diffrn_orient_matrix_UB_23 0.0242758000
_diffrn_orient_matrix_UB_31 0.0422850000
_diffrn_orient_matrix_UB_32 0.0641863000
_diffrn_orient_matrix_UB_33 0.0220610000
_diffrn_radiation_monochromator mirror
_diffrn_radiation_probe x-ray
_diffrn_radiation_type 'Mo K\a'
_diffrn_radiation_wavelength 0.71073
_diffrn_reflns_av_R_equivalents 0.0315
_diffrn_reflns_av_unetI/netI 0.0094
_diffrn_reflns_Laue_measured_fraction_full 0.995
_diffrn_reflns_Laue_measured_fraction_max 0.997
_diffrn_reflns_limit_h_max 12
_diffrn_reflns_limit_h_min -12
_diffrn_reflns_limit_k_max 10
_diffrn_reflns_limit_k_min -10
_diffrn_reflns_limit_l_max 27
_diffrn_reflns_limit_l_min -27
_diffrn_reflns_number 73396
_diffrn_reflns_point_group_measured_fraction_full 0.995
_diffrn_reflns_point_group_measured_fraction_max 0.997
_diffrn_reflns_theta_full 25.242
_diffrn_reflns_theta_max 30.020
_diffrn_reflns_theta_min 4.182
_diffrn_source 'SuperNova (Mo) X-ray Source'
_exptl_absorpt_coefficient_mu 0.153
_exptl_absorpt_correction_T_max 1.00000
_exptl_absorpt_correction_T_min 0.87179
_exptl_absorpt_correction_type multi-scan
_exptl_absorpt_process_details
;
CrysAlisPro, Agilent Technologies,
Version 1.171.37.33 (release 27-03-2014 CrysAlis171 .NET)
(compiled Mar 27 2014,17:12:48)
Empirical absorption correction using spherical harmonics,
 implemented in SCALE3 ABSPACK scaling algorithm.
Empirical absorption correction using spherical harmonics,
 implemented in SCALE3 ABSPACK scaling algorithm.
;
_exptl_crystal_colour 'clear colourless'
_exptl_crystal_colour_lustre clear
_exptl_crystal_colour_primary colourless
_exptl_crystal_density_diffrn 1.178
_exptl_crystal_description irregular
_exptl_crystal_F_000 488
_exptl_crystal_size_max 0.3211
_exptl_crystal_size_mid 0.2217
_exptl_crystal_size_min 0.1451
_refine_diff_density_max 0.420
_refine_diff_density_min -0.224
_refine_diff_density_rms 0.047
_refine_ls_extinction_method none
_refine_ls_goodness_of_fit_ref 1.133
_refine_ls_hydrogen_treatment constr
_refine_ls_matrix_type full
_refine_ls_number_parameters 154
_refine_ls_number_reflns 3827
_refine_ls_number_restraints 0
_refine_ls_restrained_S_all 1.133
_refine_ls_R_factor_all 0.0333
_refine_ls_R_factor_gt 0.0318
_refine_ls_shift/su_max 0.001
_refine_ls_shift/su_mean 0.000
_refine_ls_structure_factor_coef Fsqd
_refine_ls_weighting_details 'w=1/[\s^2^(Fo^2^)+(0.0393P)^2^+0.6159P] where P=(Fo^2^+2Fc^2^)/3'
_refine_ls_weighting_scheme calc
_refine_ls_wR_factor_gt 0.0922
_refine_ls_wR_factor_ref 0.0932
_reflns_Friedel_coverage 0.000
_reflns_number_gt 3646
_reflns_number_total 3827
_reflns_threshold_expression 'I > 2\s(I)'
_cod_data_source_file c6dt04608h2.cif
_cod_data_source_block horst21
_cod_depositor_comments 'Adding full bibliography for 7041769--7041777.cif.'
_cod_original_cell_volume 1310.19(3)
_cod_database_code 7041776
_chemical_oxdiff_formula 'C20 H20 Si2'
_reflns_odcompleteness_completeness 99.86
_reflns_odcompleteness_iscentric 1
_reflns_odcompleteness_theta 26.32
_shelx_space_group_comment
;
The symmetry employed for this shelxl refinement is uniquely defined
by the following loop, which should always be used as a source of
symmetry information in preference to the above space-group names.
They are only intended as comments.
;
_shelxl_version_number 2014-3

loop_
_space_group_symop_operation_xyz
'x, y, z'
'-x, y+1/2, -z+1/2'
'-x, -y, -z'
'x, -y-1/2, z-1/2'

loop_
_atom_site_label
_atom_site_type_symbol
_atom_site_fract_x
_atom_site_fract_y
_atom_site_fract_z
_atom_site_U_iso_or_equiv
_atom_site_adp_type
_atom_site_occupancy
_atom_site_site_symmetry_order
_atom_site_calc_flag
_atom_site_refinement_flags_posn
_atom_site_refinement_flags_adp
Si1 Si 0.23464(3) 0.87327(3) 0.38942(2) 0.01312(8) Uani 1 1 d . .
C1 C 0.07239(12) 0.82032(14) 0.32135(5) 0.01976(19) Uani 1 1 d . .
C2 C -0.03304(13) 0.77919(18) 0.27763(6) 0.0292(2) Uani 1 1 d . .
H2 H -0.1153 0.7471 0.2435 0.035 Uiso 1 1 calc R U
C3 C 0.29068(11) 1.10379(13) 0.37831(5) 0.01586(18) Uani 1 1 d . .
C4 C 0.33823(12) 1.24973(14) 0.37240(6) 0.0210(2) Uani 1 1 d . .
H4 H 0.3752 1.3632 0.3678 0.025 Uiso 1 1 calc R U
C5 C 0.39630(11) 0.73502(12) 0.37509(5) 0.01491(17) Uani 1 1 d . .
C6 C 0.50514(11) 0.67148(13) 0.43040(5) 0.01790(19) Uani 1 1 d . .
H6 H 0.4927 0.6887 0.4761 0.021 Uiso 1 1 calc R U
C7 C 0.63216(12) 0.58266(15) 0.41786(6) 0.0230(2) Uani 1 1 d . .
H7 H 0.7037 0.5409 0.4551 0.028 Uiso 1 1 calc R U
C8 C 0.65172(13) 0.55670(15) 0.34985(7) 0.0257(2) Uani 1 1 d . .
H8 H 0.7373 0.4993 0.3415 0.031 Uiso 1 1 calc R U
C9 C 0.54395(14) 0.61615(15) 0.29421(6) 0.0253(2) Uani 1 1 d . .
H9 H 0.5565 0.5971 0.2486 0.030 Uiso 1 1 calc R U
C10 C 0.41705(12) 0.70431(14) 0.30673(5) 0.0202(2) Uani 1 1 d . .
H10 H 0.3449 0.7434 0.2692 0.024 Uiso 1 1 calc R U
C11 C 0.18761(11) 0.84835(13) 0.47712(5) 0.01487(17) Uani 1 1 d . .
C12 C 0.27787(12) 0.92937(14) 0.53495(5) 0.0202(2) Uani 1 1 d . .
H12 H 0.3630 0.9919 0.5292 0.024 Uiso 1 1 calc R U
C13 C 0.24205(14) 0.91775(16) 0.60093(6) 0.0244(2) Uani 1 1 d . .
H13 H 0.3026 0.9729 0.6389 0.029 Uiso 1 1 calc R U
C14 C 0.11590(14) 0.82381(16) 0.60997(6) 0.0249(2) Uani 1 1 d . .
H14 H 0.0915 0.8164 0.6540 0.030 Uiso 1 1 calc R U
C15 C 0.02606(13) 0.74093(15) 0.55357(6) 0.0244(2) Uani 1 1 d . .
H15 H -0.0578 0.6767 0.5600 0.029 Uiso 1 1 calc R U
C16 C 0.06098(11) 0.75354(14) 0.48729(6) 0.01924(19) Uani 1 1 d . .
H16 H -0.0003 0.6985 0.4495 0.023 Uiso 1 1 calc R U

loop_
_atom_site_aniso_label
_atom_site_aniso_U_11
_atom_site_aniso_U_22
_atom_site_aniso_U_33
_atom_site_aniso_U_23
_atom_site_aniso_U_13
_atom_site_aniso_U_12
Si1 0.01401(13) 0.01235(13) 0.01259(13) -0.00043(8) 0.00157(9) -0.00074(8)
C1 0.0197(4) 0.0216(5) 0.0179(4) -0.0031(4) 0.0033(3) -0.0005(4)
C2 0.0231(5) 0.0399(7) 0.0231(5) -0.0088(5) 0.0006(4) -0.0029(5)
C3 0.0165(4) 0.0165(4) 0.0144(4) 0.0004(3) 0.0024(3) 0.0014(3)
C4 0.0233(5) 0.0185(5) 0.0210(5) 0.0008(4) 0.0035(4) -0.0022(4)
C5 0.0169(4) 0.0116(4) 0.0165(4) 0.0004(3) 0.0041(3) -0.0006(3)
C6 0.0181(4) 0.0157(4) 0.0191(4) 0.0004(3) 0.0016(3) -0.0013(3)
C7 0.0183(4) 0.0188(5) 0.0307(5) 0.0031(4) 0.0016(4) 0.0015(4)
C8 0.0226(5) 0.0189(5) 0.0386(6) 0.0033(4) 0.0132(4) 0.0043(4)
C9 0.0320(6) 0.0214(5) 0.0264(5) 0.0023(4) 0.0155(4) 0.0053(4)
C10 0.0258(5) 0.0183(4) 0.0175(4) 0.0025(4) 0.0068(4) 0.0040(4)
C11 0.0164(4) 0.0131(4) 0.0152(4) 0.0004(3) 0.0034(3) 0.0014(3)
C12 0.0235(5) 0.0202(5) 0.0166(4) -0.0011(4) 0.0030(4) -0.0027(4)
C13 0.0320(6) 0.0253(5) 0.0152(4) -0.0012(4) 0.0028(4) 0.0034(4)
C14 0.0328(6) 0.0255(5) 0.0194(5) 0.0049(4) 0.0124(4) 0.0110(4)
C15 0.0232(5) 0.0250(5) 0.0284(5) 0.0050(4) 0.0135(4) 0.0030(4)
C16 0.0176(4) 0.0191(4) 0.0218(5) -0.0002(4) 0.0058(4) -0.0004(3)

loop_
_atom_type_symbol
_atom_type_description
_atom_type_scat_dispersion_real
_atom_type_scat_dispersion_imag
_atom_type_scat_source
C C 0.0033 0.0016 'International Tables Vol C Tables 4.2.6.8 and 6.1.1.4'
H H 0.0000 0.0000 'International Tables Vol C Tables 4.2.6.8 and 6.1.1.4'
Si Si 0.0817 0.0704 'International Tables Vol C Tables 4.2.6.8 and 6.1.1.4'

loop_
_exptl_crystal_face_index_h
_exptl_crystal_face_index_k
_exptl_crystal_face_index_l
_exptl_crystal_face_perp_dist
_exptl_oxdiff_crystal_face_indexfrac_h
_exptl_oxdiff_crystal_face_indexfrac_k
_exptl_oxdiff_crystal_face_indexfrac_l
_exptl_oxdiff_crystal_face_x
_exptl_oxdiff_crystal_face_y
_exptl_oxdiff_crystal_face_z
11 5 -5 0.1241 11.3360 4.9146 -5.2064 -0.7210 -0.1334 0.6799
-4 5 24 0.0800 -4.1425 4.8827 24.0628 0.7306 0.1363 0.6691
-12 -2 15 0.1493 -11.5959 -2.1844 14.7585 0.9364 0.1738 -0.3050
-2 -7 -19 0.0757 -1.8838 -6.9103 -19.3538 -0.3064 -0.0577 -0.9502
7 0 19 0.0800 7.3656 0.2029 18.9810 -0.1217 0.6579 0.7432
5 8 13 0.0985 5.0931 7.7137 13.0451 0.0115 -0.0578 0.9983
-3 10 -7 0.1017 -2.8339 9.8066 -7.4070 0.1716 -0.9223 0.3462
-6 6 -15 0.1067 -5.9609 6.2207 -15.4284 0.1791 -0.9647 -0.1931
-5 -8 -12 0.0976 -4.6240 -8.3068 -11.8297 -0.0269 0.1408 -0.9897
3 -10 8 0.1166 2.9597 -9.7282 7.7304 -0.1728 0.9285 -0.3287
5 -7 14 0.1116 5.2922 -7.3740 13.7171 -0.1824 0.9818 0.0531
0 -1 -27 0.0791 -0.0271 -1.0035 -26.9547 -0.4753 -0.5874 -0.6602
1 -7 -20 0.0793 0.9664 -7.0013 -19.9534 -0.4924 0.0155 -0.8487
2 -10 -8 0.0870 1.9708 -9.9993 -7.9676 -0.3860 0.5374 -0.7343
9 0 14 0.0927 9.0092 -0.0026 13.9540 -0.3116 0.5967 0.6886
0 0 27 0.0587 0.0250 0.0038 26.9572 0.4627 0.6549 0.5960

loop_
_geom_angle_atom_site_label_1
_geom_angle_atom_site_label_2
_geom_angle_atom_site_label_3
_geom_angle
C1 Si1 C3 108.89(5)
C1 Si1 C5 108.33(5)
C1 Si1 C11 110.68(5)
C3 Si1 C5 105.59(4)
C3 Si1 C11 108.89(4)
C11 Si1 C5 114.24(4)
C2 C1 Si1 177.53(11)
C1 C2 H2 180.0
C4 C3 Si1 175.04(9)
C3 C4 H4 180.0
C6 C5 Si1 122.26(7)
C6 C5 C10 118.23(9)
C10 C5 Si1 119.33(7)
C5 C6 H6 119.6
C7 C6 C5 120.82(10)
C7 C6 H6 119.6
C6 C7 H7 120.0
C8 C7 C6 119.94(10)
C8 C7 H7 120.0
C7 C8 H8 119.9
C7 C8 C9 120.15(10)
C9 C8 H8 119.9
C8 C9 H9 120.1
C8 C9 C10 119.88(10)
C10 C9 H9 120.1
C5 C10 H10 119.5
C9 C10 C5 120.95(10)
C9 C10 H10 119.5
C12 C11 Si1 119.84(7)
C16 C11 Si1 121.69(7)
C16 C11 C12 118.45(9)
C11 C12 H12 119.5
C13 C12 C11 120.94(10)
C13 C12 H12 119.5
C12 C13 H13 120.1
C14 C13 C12 119.80(10)
C14 C13 H13 120.1
C13 C14 H14 119.9
C15 C14 C13 120.16(10)
C15 C14 H14 119.9
C14 C15 H15 119.9
C14 C15 C16 120.16(10)
C16 C15 H15 119.9
C11 C16 H16 119.8
C15 C16 C11 120.47(10)
C15 C16 H16 119.8

loop_
_geom_bond_atom_site_label_1
_geom_bond_atom_site_label_2
_geom_bond_distance
Si1 C1 1.8250(11)
Si1 C3 1.8370(10)
Si1 C5 1.8639(10)
Si1 C11 1.8522(10)
C1 C2 1.1923(16)
C2 H2 0.9300
C3 C4 1.1964(15)
C4 H4 0.9300
C5 C6 1.3986(13)
C5 C10 1.4023(13)
C6 H6 0.9300
C6 C7 1.3946(14)
C7 H7 0.9300
C7 C8 1.3868(17)
C8 H8 0.9300
C8 C9 1.3870(17)
C9 H9 0.9300
C9 C10 1.3911(15)
C10 H10 0.9300
C11 C12 1.3998(14)
C11 C16 1.3993(14)
C12 H12 0.9300
C12 C13 1.3905(14)
C13 H13 0.9300
C13 C14 1.3858(17)
C14 H14 0.9300
C14 C15 1.3851(17)
C15 H15 0.9300
C15 C16 1.3935(15)
C16 H16 0.9300

loop_
_geom_torsion_atom_site_label_1
_geom_torsion_atom_site_label_2
_geom_torsion_atom_site_label_3
_geom_torsion_atom_site_label_4
_geom_torsion
Si1 C5 C6 C7 -173.90(8)
Si1 C5 C10 C9 173.87(8)
Si1 C11 C12 C13 177.77(8)
Si1 C11 C16 C15 -178.26(8)
C1 Si1 C5 C6 -146.25(8)
C1 Si1 C5 C10 38.81(9)
C1 Si1 C11 C12 -161.50(8)
C1 Si1 C11 C16 16.87(10)
C3 Si1 C5 C6 97.23(9)
C3 Si1 C5 C10 -77.72(9)
C3 Si1 C11 C12 -41.84(9)
C3 Si1 C11 C16 136.53(8)
C5 Si1 C11 C12 75.91(9)
C5 Si1 C11 C16 -105.72(9)
C5 C6 C7 C8 0.09(16)
C6 C5 C10 C9 -1.28(15)
C6 C7 C8 C9 -1.12(17)
C7 C8 C9 C10 0.95(18)
C8 C9 C10 C5 0.27(17)
C10 C5 C6 C7 1.09(15)
C11 Si1 C5 C6 -22.40(10)
C11 Si1 C5 C10 162.66(8)
C11 C12 C13 C14 0.43(17)
C12 C11 C16 C15 0.13(15)
C12 C13 C14 C15 0.32(17)
C13 C14 C15 C16 -0.84(17)
C14 C15 C16 C11 0.61(16)
C16 C11 C12 C13 -0.65(15)
